data_9010846
loop_
_publ_author_name
'Rastsvetaeva, R. K.'
'Eskova, E. M.'
'Dusmatov, V. D.'
'Chukanov, N. V.'
'Schneider, F.'

_publ_section_title
;
 Surkhobite: revalidation and redefinition with the new formula,
 (Ba,K)2CaNa(Mn,Fe2+,Fe3+)8Ti4(Si2O7)4O4(F,OH,O)6
;
_journal_name_full 'European Journal of Mineralogy'
_journal_page_first 289
_journal_page_last 295
_journal_paper_doi 10.1127/0935-1221/2008/0020-1791
_journal_volume 20
_journal_year 2008
_chemical_compound_source 'massif Darai-Pioz, Tajikistan'
_chemical_formula_sum
;Ba1.275 Ca0.8 F2.745 Fe3.91 H2 K0.65 Mn4.09 Na1.15 Nb0.285 O35.255 Si8 Sr0.05
 Ti3.585 Zr0.05
;
_chemical_name_mineral Surkhobite
_space_group_IT_number 5
_symmetry_space_group_name_Hall 'C 2y'
_symmetry_space_group_name_H-M 'C 1 2 1'
_cell_angle_alpha 90
_cell_angle_beta 95.00
_cell_angle_gamma 90
_cell_formula_units_Z 4
_cell_length_a 10.723
_cell_length_b 13.826
_cell_length_c 20.791
_cell_volume 3070.665
_database_code_amcsd 0007261
_exptl_crystal_density_diffrn 3.790
_cod_original_formula_sum
;Ba1.275 K.65 Na1.15 Ca.8 Sr.05 Fe3.91 Mn4.09 Ti3.585 Nb.285 Zr.05 Si8 O35.255
 F2.745 H2
;
_cod_database_code 9010846

loop_
_space_group_symop_operation_xyz
x,y,z
1/2+x,1/2+y,z
-x,y,-z
1/2-x,1/2+y,-z

loop_
_atom_site_label
_atom_site_fract_x
_atom_site_fract_y
_atom_site_fract_z
_atom_site_occupancy
_atom_site_U_iso_or_equiv
_atom_site_type_symbol
_atom_site_attached_hydrogens
Ba1 0.00000 0.02650 0.00000 0.75000 0.00930 Ba 0
KBa1 0.00000 0.02650 0.00000 0.25000 0.00930 K 0
Ba2 0.75080 0.77260 0.50090 0.75000 0.01990 Ba 0
KBa2 0.75080 0.77260 0.50090 0.25000 0.01990 K 0
K 0.00000 0.56720 0.00000 0.55000 0.02300 K 0
BaK 0.00000 0.56720 0.00000 0.30000 0.02300 Ba 0
Na1 0.00000 0.53010 0.50000 1.00000 0.02700 Na 0
Na2 0.00000 0.03100 0.50000 1.00000 0.02400 Na 0
Ca 0.25080 0.77490 0.00060 0.80000 0.01610 Ca 0
NaCa 0.25080 0.77490 0.00060 0.15000 0.01610 Na 0
SrCa 0.25080 0.77490 0.00060 0.05000 0.01610 Sr 0
Fe1 0.87680 0.52480 0.25570 1.00000 0.01150 Fe 0
Fe2 0.12240 0.65140 0.24780 1.00000 0.01160 Fe 0
Fe3 0.87480 0.77700 0.24390 1.00000 0.01150 Fe 0
Mn,Fe1 0.87440 0.02500 0.25430 0.54500 0.01170 Mn 0
FeMn,Fe1 0.87440 0.02500 0.25430 0.45500 0.01170 Fe 0
Mn,Fe2 0.12310 0.39860 0.24920 0.54500 0.01380 Mn 0
FeMn,Fe2 0.12310 0.39860 0.24920 0.45500 0.01380 Fe 0
Mn1 0.87510 0.27330 0.24410 1.00000 0.01110 Mn 0
Mn2 0.12500 0.90170 0.24580 1.00000 0.01210 Mn 0
Mn3 0.12390 0.15020 0.24670 1.00000 0.00990 Mn 0
Ti1 0.73340 0.04370 0.39980 1.00000 0.01540 Ti 0
Ti2 0.73330 0.54460 0.39850 1.00000 0.01390 Ti 0
Ti3 0.01660 0.25540 0.10080 0.79250 0.00770 Ti 0
NbTi3 0.01660 0.25540 0.10080 0.14250 0.00770 Nb 0
ZrTi3 0.01660 0.25540 0.10080 0.02500 0.00770 Zr 0
Ti4 0.01610 0.79420 0.10070 0.79250 0.01120 Ti 0
NbTi4 0.01610 0.79420 0.10070 0.14250 0.01120 Nb 0
ZrTi4 0.01610 0.79420 0.10070 0.02500 0.01120 Zr 0
Si1 0.97960 0.16550 0.38100 1.00000 0.01210 Si 0
Si2 0.98220 0.66620 0.38080 1.00000 0.01300 Si 0
Si3 0.25750 0.41770 0.11940 1.00000 0.00860 Si 0
Si4 0.28420 0.91700 0.11920 1.00000 0.00810 Si 0
Si5 0.28360 0.13440 0.12010 1.00000 0.00980 Si 0
Si6 0.25620 0.63410 0.11910 1.00000 0.01200 Si 0
Si7 0.98060 0.38370 0.38060 1.00000 0.01170 Si 0
Si8 0.98110 0.88510 0.37980 1.00000 0.01220 Si 0
O1 0.96470 0.39140 0.30640 1.00000 0.01300 O 0
O2 0.27940 0.40210 0.19740 1.00000 0.00700 O 0
O3 0.96380 0.15650 0.30300 1.00000 0.00900 O 0
O4 0.27710 0.64410 0.19870 1.00000 0.01300 O 0
O5 0.29000 0.14730 0.19700 1.00000 0.01200 O 0
O6 0.14030 0.90150 0.08730 1.00000 0.00900 O 0
O7 0.38420 0.40070 0.08290 1.00000 0.00500 O 0
O8 0.96690 0.65730 0.30080 1.00000 0.01200 O 0
O9 0.28800 0.90130 0.19940 1.00000 0.01000 O 0
O10 0.96150 0.89560 0.30400 1.00000 0.01900 O 0
O11 0.37640 0.20440 0.08430 1.00000 0.00600 O 0
O12 0.71950 0.02500 0.31460 1.00000 0.02500 O 0
O13 0.02950 0.78940 0.18650 1.00000 0.00500 O 0
O14 0.15190 0.70670 0.08770 1.00000 0.00900 O 0
O15 0.02750 0.26720 0.19220 1.00000 0.01700 O 0
O16 0.72050 0.52300 0.31290 1.00000 0.01400 O 0
O17 0.32550 0.02100 0.10130 1.00000 0.00400 O 0
O18 0.86320 0.63930 0.41210 1.00000 0.03000 O 0
O19 0.60070 0.95250 0.41450 1.00000 0.02600 O 0
O20 0.10850 0.65000 0.41320 1.00000 0.02400 O 0
O21 0.86170 0.91200 0.41360 1.00000 0.04400 O 0
O22 0.38150 0.84580 0.08770 1.00000 0.01300 O 0
O23 0.87240 0.10100 0.41400 1.00000 0.03900 O 0
O24 0.10920 0.15170 0.41080 1.00000 0.01900 O 0
O25 0.60090 0.45110 0.41350 1.00000 0.02200 O 0
O26 0.14620 0.34910 0.08510 1.00000 0.00800 O 0
O27 0.13930 0.15110 0.08600 1.00000 0.01100 O 0
O28 0.86950 0.45080 0.41180 1.00000 0.02600 O 0
O29 0.20730 0.52650 0.09910 1.00000 0.01200 O 0
O30 0.03600 0.27800 0.39220 1.00000 0.06400 O 0
O31 0.04200 0.77690 0.40110 1.00000 0.02400 O 0
O32 0.39170 0.64930 0.09010 1.00000 0.00900 O 0
O-H1 0.03500 0.52840 0.20920 1.00000 0.01500 O 1
O-H2 0.00000 0.25590 0.00000 1.00000 0.01100 O 1
O-H3 0.00000 0.80530 0.00000 1.00000 0.00670 O 1
F1 0.03210 0.01590 0.20560 0.68620 0.01200 F 0
OF1 0.03210 0.01590 0.20560 0.31380 0.01200 O 0
F2 0.20970 0.77950 0.29560 0.68620 0.01300 F 0
OF2 0.20970 0.77950 0.29560 0.31380 0.01300 O 0
F3 0.74020 0.00690 0.50060 0.68620 0.01400 F 0
OF3 0.74020 0.00690 0.50060 0.31380 0.01400 O 0
F4 0.70870 0.77670 0.29160 0.68620 0.01600 F 0
OF4 0.70870 0.77670 0.29160 0.31380 0.01600 O 0

loop_
_cod_changelog_entry_id
_cod_changelog_entry_author
_cod_changelog_entry_date
_cod_changelog_entry_text
1
;cod-tools version 3.8.0
Id: cif_guess_AMCSD_atom_types 9581 2023-05-17 12:35:41Z saulius
;
2023-05-21T08:54:02+03:00
;Derived atom types and hydrogen counts
from atom names that follow the AMCSD naming convention
(Wat == water, O-H == hydroxyl).
;

loop_
_cod_related_entry_id
_cod_related_entry_database
_cod_related_entry_code
1 AMCSD 0007261
